data_7105703
loop_
_publ_author_name
'Carl Redshaw'
'Surajit Jana'
'Congxiao Shang'
'Mark Elsegood'
'Xuesong Lu'
'Zhengxiao Guo'

_publ_section_title
;
 Enhancement of H2 uptake via fluorination but not lithiation for Zn4N8
 and Zn4N6O type clusters.
;
_journal_name_full Chem.Commun.
_journal_page_first 9055
_journal_paper_doi 10.1039/c0cc03380d
_journal_volume 46
_journal_year 2010
_chemical_formula_moiety 'C45 H28 F20 N6 O Zn4, C2 H3 N'
_chemical_formula_sum 'C47 H31 F20 N7 O Zn4'
_chemical_formula_weight 1351.27
_chemical_name_systematic
;
?
;
_space_group_IT_number 14
_symmetry_cell_setting monoclinic
_symmetry_space_group_name_Hall '-P 2ybc'
_symmetry_space_group_name_H-M 'P 1 21/c 1'
_atom_sites_solution_hydrogens geom
_atom_sites_solution_primary direct
_atom_sites_solution_secondary difmap
_audit_creation_method SHELXL-97
_cell_angle_alpha 90.00
_cell_angle_beta 95.088(2)
_cell_angle_gamma 90.00
_cell_formula_units_Z 4
_cell_length_a 10.6416(19)
_cell_length_b 13.399(2)
_cell_length_c 34.942(6)
_cell_measurement_reflns_used 6977
_cell_measurement_temperature 150(2)
_cell_measurement_theta_max 23.56
_cell_measurement_theta_min 2.31
_cell_volume 4962.6(14)
_computing_cell_refinement 'Bruker SAINT'
_computing_data_collection 'Bruker APEX 2'
_computing_data_reduction 'Bruker SAINT'
_computing_molecular_graphics 'Bruker SHELXTL'
_computing_publication_material 'Bruker SHELXTL and local programs'
_computing_structure_refinement 'SHELXL-97 (Sheldrick, 2008)'
_computing_structure_solution 'SHELXS-97 (Sheldrick, 2008)'
_diffrn_ambient_temperature 150(2)
_diffrn_measured_fraction_theta_full 0.999
_diffrn_measured_fraction_theta_max 0.999
_diffrn_measurement_device_type 'Bruker APEX 2 CCD diffractometer'
_diffrn_measurement_method '\w rotation with narrow frames'
_diffrn_radiation_monochromator 'silicon 111'
_diffrn_radiation_source 'Daresbury SRS station 9.8'
_diffrn_radiation_type synchrotron
_diffrn_radiation_wavelength 0.6710
_diffrn_reflns_av_R_equivalents 0.0778
_diffrn_reflns_av_sigmaI/netI 0.0676
_diffrn_reflns_limit_h_max 13
_diffrn_reflns_limit_h_min -13
_diffrn_reflns_limit_k_max 16
_diffrn_reflns_limit_k_min -16
_diffrn_reflns_limit_l_max 44
_diffrn_reflns_limit_l_min -44
_diffrn_reflns_number 43133
_diffrn_reflns_theta_full 25.00
_diffrn_reflns_theta_max 25.00
_diffrn_reflns_theta_min 1.54
_diffrn_standards_decay_% 3
_diffrn_standards_number 0
_exptl_absorpt_coefficient_mu 2.031
_exptl_absorpt_correction_T_max 0.961
_exptl_absorpt_correction_T_min 0.823
_exptl_absorpt_correction_type multi-scan
_exptl_absorpt_process_details 'SADABS v2007/2, Sheldrick, G.M., (2007)'
_exptl_crystal_colour colourless
_exptl_crystal_density_diffrn 1.809
_exptl_crystal_density_method 'not measured'
_exptl_crystal_description plate
_exptl_crystal_F_000 2680
_exptl_crystal_size_max 0.10
_exptl_crystal_size_mid 0.04
_exptl_crystal_size_min 0.02
_refine_diff_density_max 2.850
_refine_diff_density_min -1.103
_refine_diff_density_rms 0.188
_refine_ls_extinction_coef 0.0054(4)
_refine_ls_extinction_expression Fc^*^=kFc[1+0.001xFc^2^\l^3^/sin(2\q)]^-1/4^
_refine_ls_extinction_method SHELXL
_refine_ls_goodness_of_fit_ref 1.146
_refine_ls_hydrogen_treatment constr
_refine_ls_matrix_type full
_refine_ls_number_parameters 717
_refine_ls_number_reflns 10393
_refine_ls_number_restraints 0
_refine_ls_restrained_S_all 1.146
_refine_ls_R_factor_all 0.1335
_refine_ls_R_factor_gt 0.1067
_refine_ls_shift/su_max 0.004
_refine_ls_shift/su_mean 0.000
_refine_ls_structure_factor_coef Fsqd
_refine_ls_weighting_details 'calc w=1/[\s^2^(Fo^2^)+(0.0463P)^2^+119.8667P] where P=(Fo^2^+2Fc^2^)/3'
_refine_ls_weighting_scheme calc
_refine_ls_wR_factor_gt 0.2492
_refine_ls_wR_factor_ref 0.2629
_reflns_number_gt 7686
_reflns_number_total 10393
_reflns_threshold_expression I>2\s(I)
_cod_data_source_file C0CC03380D.TXT
_cod_data_source_block 2
_cod_original_cell_volume 4962.6(15)
_cod_original_sg_symbol_H-M P2(1)/c
_cod_database_code 7105703

loop_
_symmetry_equiv_pos_as_xyz
'x, y, z'
'-x, y+1/2, -z+1/2'
'-x, -y, -z'
'x, -y-1/2, z-1/2'

loop_
_atom_site_label
_atom_site_type_symbol
_atom_site_fract_x
_atom_site_fract_y
_atom_site_fract_z
_atom_site_U_iso_or_equiv
_atom_site_adp_type
_atom_site_occupancy
_atom_site_symmetry_multiplicity
_atom_site_calc_flag
_atom_site_refinement_flags
_atom_site_disorder_assembly
_atom_site_disorder_group
Zn1 Zn 0.90661(12) 0.67650(9) 0.91346(4) 0.0294(3) Uani 1 1 d . . .
Zn2 Zn 0.81625(12) 0.73781(9) 0.82325(4) 0.0292(3) Uani 1 1 d . . .
Zn3 Zn 0.69785(12) 0.85458(9) 0.89507(4) 0.0299(3) Uani 1 1 d . . .
Zn4 Zn 0.62988(12) 0.62623(9) 0.87565(4) 0.0291(3) Uani 1 1 d . . .
O1 O 0.8618(7) 0.7953(5) 0.8773(2) 0.0289(16) Uani 1 1 d . . .
H1 H 0.9314 0.8456 0.8778 0.035 Uiso 1 1 calc R . .
N1 N 0.9003(8) 0.5693(6) 0.8683(3) 0.0281(19) Uani 1 1 d . . .
N2 N 0.7845(8) 0.6021(6) 0.8450(3) 0.0262(18) Uani 1 1 d . . .
H2 H 0.7642 0.5570 0.8252 0.031 Uiso 1 1 calc R . .
C1 C 1.0072(10) 0.5667(8) 0.8448(3) 0.029(2) Uani 1 1 d . . .
C2 C 1.1088(10) 0.6292(9) 0.8533(3) 0.033(2) Uani 1 1 d . . .
H2A H 1.1106 0.6721 0.8750 0.040 Uiso 1 1 calc R . .
C3 C 1.2068(11) 0.6292(9) 0.8306(3) 0.037(3) Uani 1 1 d . . .
H3 H 1.2764 0.6723 0.8368 0.044 Uiso 1 1 calc R . .
C4 C 1.2074(11) 0.5672(9) 0.7982(4) 0.036(3) Uani 1 1 d . . .
H4A H 1.2748 0.5686 0.7821 0.044 Uiso 1 1 calc R . .
C5 C 1.1053(11) 0.5039(10) 0.7909(4) 0.044(3) Uani 1 1 d . . .
H5 H 1.1039 0.4589 0.7698 0.052 Uiso 1 1 calc R . .
C6 C 1.0045(12) 0.5047(11) 0.8138(4) 0.048(3) Uani 1 1 d . . .
H6A H 0.9341 0.4621 0.8079 0.058 Uiso 1 1 calc R . .
C7 C 0.8778(13) 0.4693(9) 0.8851(4) 0.043(3) Uani 1 1 d . . .
H7A H 0.8061 0.4732 0.9008 0.065 Uiso 1 1 calc R . .
H7B H 0.9532 0.4481 0.9011 0.065 Uiso 1 1 calc R . .
H7C H 0.8591 0.4209 0.8643 0.065 Uiso 1 1 calc R . .
N3 N 0.6278(9) 0.7907(7) 0.8180(3) 0.033(2) Uani 1 1 d . . .
N4 N 0.5922(9) 0.7717(7) 0.8567(3) 0.034(2) Uani 1 1 d . . .
H4 H 0.5072 0.7862 0.8580 0.041 Uiso 1 1 calc R . .
C8 C 0.6085(10) 0.8990(9) 0.8084(3) 0.033(2) Uani 1 1 d . . .
C9 C 0.4898(13) 0.9367(10) 0.8054(4) 0.052(4) Uani 1 1 d . . .
H9 H 0.4193 0.8948 0.8083 0.062 Uiso 1 1 calc R . .
C10 C 0.4735(13) 1.0395(11) 0.7980(5) 0.064(5) Uani 1 1 d . . .
H10 H 0.3911 1.0672 0.7947 0.077 Uiso 1 1 calc R . .
C11 C 0.5795(12) 1.1007(9) 0.7954(4) 0.044(3) Uani 1 1 d . . .
H11 H 0.5701 1.1704 0.7911 0.053 Uiso 1 1 calc R . .
C12 C 0.6972(14) 1.0573(10) 0.7992(4) 0.048(3) Uani 1 1 d . . .
H12 H 0.7698 1.0982 0.7981 0.058 Uiso 1 1 calc R . .
C13 C 0.7121(13) 0.9555(9) 0.8045(3) 0.040(3) Uani 1 1 d . . .
H13 H 0.7934 0.9258 0.8055 0.048 Uiso 1 1 calc R . .
C14 C 0.5516(10) 0.7280(9) 0.7893(4) 0.038(3) Uani 1 1 d . . .
H14A H 0.5635 0.6574 0.7960 0.057 Uiso 1 1 calc R . .
H14B H 0.5789 0.7400 0.7637 0.057 Uiso 1 1 calc R . .
H14C H 0.4621 0.7453 0.7895 0.057 Uiso 1 1 calc R . .
N5 N 0.6904(9) 0.7598(7) 0.9436(3) 0.036(2) Uani 1 1 d . . .
N6 N 0.7281(8) 0.6634(6) 0.9271(3) 0.029(2) Uani 1 1 d . . .
H6 H 0.7221 0.6123 0.9449 0.035 Uiso 1 1 calc R . .
C15 C 0.7730(12) 0.7870(9) 0.9778(3) 0.037(3) Uani 1 1 d . . .
C16 C 0.8218(14) 0.7158(11) 1.0046(4) 0.054(4) Uani 1 1 d . . .
H16 H 0.8002 0.6475 1.0008 0.065 Uiso 1 1 calc R . .
C17 C 0.8997(14) 0.7428(12) 1.0359(4) 0.054(4) Uani 1 1 d . . .
H17 H 0.9342 0.6934 1.0533 0.065 Uiso 1 1 calc R . .
C18 C 0.9282(19) 0.8418(12) 1.0422(5) 0.081(6) Uani 1 1 d . . .
H18 H 0.9816 0.8617 1.0641 0.097 Uiso 1 1 calc R . .
C19 C 0.878(3) 0.9118(15) 1.0163(6) 0.143(13) Uani 1 1 d . . .
H19 H 0.8959 0.9805 1.0209 0.172 Uiso 1 1 calc R . .
C20 C 0.805(2) 0.8849(13) 0.9844(5) 0.105(9) Uani 1 1 d . . .
H20 H 0.7744 0.9345 0.9665 0.126 Uiso 1 1 calc R . .
C21 C 0.5580(11) 0.7556(9) 0.9534(4) 0.041(3) Uani 1 1 d . . .
H21A H 0.5478 0.6995 0.9708 0.061 Uiso 1 1 calc R . .
H21B H 0.5018 0.7465 0.9298 0.061 Uiso 1 1 calc R . .
H21C H 0.5368 0.8180 0.9659 0.061 Uiso 1 1 calc R . .
C22 C 1.0638(10) 0.6890(8) 0.9485(3) 0.033(2) Uani 1 1 d . . .
C23 C 1.1132(11) 0.6073(9) 0.9699(4) 0.039(3) Uani 1 1 d . . .
F23 F 1.0568(8) 0.5185(5) 0.9647(2) 0.052(2) Uani 1 1 d . . .
C24 C 1.2184(13) 0.6120(10) 0.9950(4) 0.043(3) Uani 1 1 d . . .
F24 F 1.2676(8) 0.5321(7) 1.0145(2) 0.062(2) Uani 1 1 d . . .
C25 C 1.2784(13) 0.7008(11) 0.9999(4) 0.048(3) Uani 1 1 d . . .
F25 F 1.3855(7) 0.7079(7) 1.0241(2) 0.063(2) Uani 1 1 d . . .
C26 C 1.2336(12) 0.7858(10) 0.9805(4) 0.045(3) Uani 1 1 d . . .
F26 F 1.2943(9) 0.8757(7) 0.9854(3) 0.072(3) Uani 1 1 d . . .
C27 C 1.1265(11) 0.7756(9) 0.9553(3) 0.037(3) Uani 1 1 d . . .
F27 F 1.0834(8) 0.8592(6) 0.9364(3) 0.058(2) Uani 1 1 d . . .
C28 C 0.9266(11) 0.7644(8) 0.7815(3) 0.035(3) Uani 1 1 d . . .
C29 C 1.0285(11) 0.8269(9) 0.7858(4) 0.039(3) Uani 1 1 d . . .
F29 F 1.0440(7) 0.8874(6) 0.8172(2) 0.0491(19) Uani 1 1 d . . .
C30 C 1.1158(10) 0.8388(8) 0.7595(4) 0.035(3) Uani 1 1 d . . .
F30 F 1.2173(8) 0.9024(7) 0.7645(2) 0.062(2) Uani 1 1 d . . .
C31 C 1.1024(11) 0.7812(8) 0.7265(4) 0.035(3) Uani 1 1 d . . .
F31 F 1.1875(7) 0.7903(5) 0.7001(2) 0.052(2) Uani 1 1 d . . .
C32 C 1.0047(12) 0.7153(8) 0.7205(4) 0.038(3) Uani 1 1 d . . .
F32 F 0.9913(9) 0.6578(6) 0.6887(2) 0.060(2) Uani 1 1 d . . .
C33 C 0.9193(12) 0.7099(8) 0.7480(4) 0.037(3) Uani 1 1 d . . .
F33 F 0.8236(7) 0.6421(6) 0.7420(2) 0.0479(18) Uani 1 1 d . . .
C34 C 0.6924(10) 1.0031(8) 0.9003(3) 0.032(2) Uani 1 1 d . . .
C35 C 0.5869(12) 1.0517(9) 0.9091(4) 0.042(3) Uani 1 1 d . . .
F35 F 0.4866(7) 0.9961(6) 0.9191(3) 0.055(2) Uani 1 1 d . . .
C36 C 0.5688(12) 1.1532(9) 0.9075(4) 0.043(3) Uani 1 1 d . . .
F36 F 0.4615(7) 1.1968(6) 0.9157(3) 0.064(3) Uani 1 1 d . . .
C37 C 0.6690(13) 1.2117(8) 0.8982(4) 0.042(3) Uani 1 1 d . . .
F37 F 0.6575(8) 1.3121(5) 0.8969(3) 0.060(2) Uani 1 1 d . . .
C38 C 0.7790(12) 1.1690(8) 0.8903(4) 0.040(3) Uani 1 1 d . . .
F38 F 0.8776(8) 1.2256(5) 0.8817(2) 0.053(2) Uani 1 1 d . . .
C39 C 0.7894(12) 1.0653(9) 0.8912(4) 0.039(3) Uani 1 1 d . . .
F39 F 0.8988(6) 1.0242(5) 0.8821(2) 0.0429(17) Uani 1 1 d . . .
C40 C 0.4996(11) 0.5172(8) 0.8702(3) 0.033(2) Uani 1 1 d . . .
C41 C 0.4132(12) 0.5025(10) 0.8952(4) 0.043(3) Uani 1 1 d . . .
F41 F 0.4113(9) 0.5605(7) 0.9271(3) 0.071(3) Uani 1 1 d . . .
C42 C 0.3197(14) 0.4278(10) 0.8911(5) 0.055(4) Uani 1 1 d . . .
F42 F 0.2349(10) 0.4211(8) 0.9171(3) 0.094(4) Uani 1 1 d . . .
C43 C 0.3134(12) 0.3679(10) 0.8605(5) 0.055(4) Uani 1 1 d . . .
F43 F 0.2276(9) 0.2932(6) 0.8556(3) 0.076(3) Uani 1 1 d . . .
C44 C 0.4014(13) 0.3789(9) 0.8340(4) 0.045(3) Uani 1 1 d . . .
F44 F 0.3929(9) 0.3190(7) 0.8032(3) 0.076(3) Uani 1 1 d . . .
C45 C 0.4899(11) 0.4531(9) 0.8397(4) 0.038(3) Uani 1 1 d . . .
F45 F 0.5711(8) 0.4613(7) 0.8113(2) 0.060(2) Uani 1 1 d . . .
N7 N 0.3181(18) 0.8396(9) 0.8741(5) 0.109(8) Uani 1 1 d . . .
C46 C 0.2684(15) 0.9118(15) 0.8761(5) 0.068(5) Uani 1 1 d . . .
C47 C 0.2173(15) 1.0184(12) 0.8756(7) 0.085(6) Uani 1 1 d . . .
H47A H 0.2860 1.0648 0.8834 0.127 Uiso 1 1 calc R . .
H47B H 0.1517 1.0237 0.8935 0.127 Uiso 1 1 calc R . .
H47C H 0.1813 1.0351 0.8496 0.127 Uiso 1 1 calc R . .

loop_
_atom_site_aniso_label
_atom_site_aniso_U_11
_atom_site_aniso_U_22
_atom_site_aniso_U_33
_atom_site_aniso_U_23
_atom_site_aniso_U_13
_atom_site_aniso_U_12
Zn1 0.0302(7) 0.0220(6) 0.0357(7) -0.0004(5) 0.0005(5) 0.0012(5)
Zn2 0.0273(6) 0.0241(6) 0.0363(7) 0.0016(5) 0.0037(5) -0.0024(5)
Zn3 0.0318(7) 0.0177(6) 0.0397(7) -0.0007(5) 0.0006(5) 0.0003(5)
Zn4 0.0293(6) 0.0209(6) 0.0373(7) -0.0002(5) 0.0047(5) -0.0047(5)
O1 0.033(4) 0.016(3) 0.038(4) 0.002(3) 0.004(3) 0.000(3)
N1 0.026(4) 0.019(4) 0.039(5) -0.001(4) 0.002(4) 0.000(3)
N2 0.020(4) 0.024(4) 0.035(5) -0.001(4) 0.003(4) -0.002(3)
C1 0.030(5) 0.019(5) 0.037(6) -0.003(4) 0.006(5) 0.001(4)
C2 0.028(5) 0.037(6) 0.036(6) -0.009(5) 0.005(5) 0.001(5)
C3 0.034(6) 0.034(6) 0.041(7) -0.002(5) 0.000(5) 0.009(5)
C4 0.029(6) 0.035(6) 0.046(7) -0.001(5) 0.007(5) 0.003(5)
C5 0.031(6) 0.045(7) 0.056(8) -0.009(6) 0.008(6) 0.006(5)
C6 0.029(6) 0.052(8) 0.064(9) -0.025(7) 0.006(6) -0.001(6)
C7 0.048(7) 0.025(6) 0.056(8) 0.008(5) -0.002(6) 0.003(5)
N3 0.036(5) 0.020(4) 0.041(5) 0.003(4) -0.003(4) -0.002(4)
N4 0.031(5) 0.037(5) 0.036(5) 0.000(4) 0.005(4) 0.006(4)
C8 0.028(5) 0.037(6) 0.033(6) -0.001(5) -0.006(5) -0.004(5)
C9 0.040(7) 0.042(7) 0.072(10) 0.020(7) 0.000(7) 0.003(6)
C10 0.033(7) 0.045(8) 0.111(14) 0.028(9) -0.009(8) 0.010(6)
C11 0.051(8) 0.029(6) 0.053(8) 0.013(6) 0.005(6) 0.014(5)
C12 0.056(8) 0.042(7) 0.049(8) 0.012(6) 0.015(6) -0.007(6)
C13 0.052(7) 0.031(6) 0.037(7) 0.010(5) 0.002(6) 0.002(5)
C14 0.025(5) 0.039(7) 0.049(7) -0.003(6) -0.007(5) -0.006(5)
N5 0.037(5) 0.023(5) 0.047(6) -0.012(4) 0.008(4) -0.002(4)
N6 0.036(5) 0.016(4) 0.038(5) 0.001(4) 0.011(4) 0.005(4)
C15 0.048(7) 0.032(6) 0.034(6) 0.007(5) 0.016(5) 0.013(5)
C16 0.063(9) 0.049(8) 0.047(8) 0.008(6) -0.014(7) -0.007(7)
C17 0.063(9) 0.055(9) 0.043(8) 0.009(7) -0.003(7) -0.001(7)
C18 0.114(15) 0.046(9) 0.071(11) -0.008(8) -0.053(11) -0.007(9)
C19 0.28(4) 0.043(10) 0.092(16) 0.013(10) -0.09(2) -0.023(16)
C20 0.18(2) 0.041(9) 0.073(12) -0.012(8) -0.074(14) 0.016(12)
C21 0.040(6) 0.035(6) 0.048(7) 0.007(5) 0.012(5) 0.023(5)
C22 0.030(6) 0.027(6) 0.043(7) -0.007(5) 0.006(5) 0.005(4)
C23 0.034(6) 0.040(7) 0.042(7) 0.000(5) 0.006(5) -0.003(5)
F23 0.063(5) 0.035(4) 0.058(5) 0.012(4) -0.003(4) -0.009(4)
C24 0.048(7) 0.044(7) 0.037(7) 0.008(6) 0.003(6) 0.005(6)
F24 0.065(5) 0.057(5) 0.060(5) 0.013(4) -0.013(4) 0.010(4)
C25 0.044(7) 0.056(8) 0.041(7) -0.003(6) -0.006(6) 0.005(6)
F25 0.043(4) 0.087(7) 0.055(5) 0.002(5) -0.011(4) -0.004(4)
C26 0.032(6) 0.048(8) 0.053(8) -0.014(6) 0.004(6) -0.009(6)
F26 0.064(6) 0.058(5) 0.090(7) -0.012(5) -0.011(5) -0.012(5)
C27 0.034(6) 0.038(6) 0.039(6) 0.000(5) -0.003(5) -0.001(5)
F27 0.068(5) 0.031(4) 0.073(6) -0.001(4) -0.015(4) -0.005(4)
C28 0.039(6) 0.024(5) 0.040(6) 0.003(5) -0.003(5) 0.004(5)
C29 0.038(6) 0.034(6) 0.045(7) -0.003(5) 0.002(5) 0.001(5)
F29 0.039(4) 0.051(4) 0.058(5) -0.017(4) 0.004(3) -0.012(3)
C30 0.025(5) 0.023(5) 0.056(7) 0.005(5) 0.000(5) -0.009(4)
F30 0.069(6) 0.059(5) 0.061(5) 0.007(4) 0.014(4) -0.021(4)
C31 0.035(6) 0.024(5) 0.049(7) 0.011(5) 0.020(5) 0.009(5)
F31 0.053(4) 0.038(4) 0.072(5) 0.006(4) 0.033(4) 0.000(3)
C32 0.042(7) 0.025(6) 0.046(7) -0.002(5) 0.010(5) 0.002(5)
F32 0.079(6) 0.055(5) 0.049(5) -0.019(4) 0.025(4) -0.009(4)
C33 0.044(7) 0.025(6) 0.041(7) 0.004(5) 0.000(5) -0.003(5)
F33 0.044(4) 0.045(4) 0.056(5) -0.016(4) 0.009(3) -0.017(3)
C34 0.026(5) 0.028(6) 0.041(6) 0.000(5) -0.001(5) -0.003(4)
C35 0.044(7) 0.025(6) 0.055(8) 0.000(5) -0.007(6) -0.005(5)
F35 0.033(4) 0.037(4) 0.096(6) -0.005(4) 0.006(4) 0.002(3)
C36 0.039(7) 0.034(6) 0.055(8) -0.006(6) -0.008(6) 0.010(5)
F36 0.033(4) 0.036(4) 0.122(8) -0.012(5) 0.001(4) 0.012(3)
C37 0.061(8) 0.016(5) 0.048(7) 0.003(5) 0.000(6) -0.003(5)
F37 0.070(5) 0.026(4) 0.084(6) 0.008(4) 0.006(5) 0.010(4)
C38 0.045(7) 0.022(6) 0.052(8) 0.003(5) 0.001(6) -0.004(5)
F38 0.065(5) 0.029(4) 0.065(5) 0.009(4) 0.010(4) -0.011(3)
C39 0.049(7) 0.026(6) 0.043(7) -0.005(5) -0.001(6) -0.002(5)
F39 0.031(4) 0.033(4) 0.066(5) -0.003(3) 0.012(3) 0.001(3)
C40 0.039(6) 0.022(5) 0.036(6) 0.006(5) 0.002(5) 0.007(5)
C41 0.035(6) 0.039(7) 0.056(8) -0.008(6) 0.004(6) -0.011(5)
F41 0.083(6) 0.068(6) 0.069(6) -0.024(5) 0.041(5) -0.032(5)
C42 0.052(8) 0.036(7) 0.080(11) -0.003(7) 0.028(8) -0.015(6)
F42 0.084(7) 0.088(8) 0.117(9) -0.010(7) 0.052(7) -0.045(6)
C43 0.036(7) 0.036(7) 0.093(12) -0.001(7) -0.003(7) -0.013(6)
F43 0.064(6) 0.047(5) 0.115(8) 0.000(5) 0.003(5) -0.034(4)
C44 0.049(8) 0.027(6) 0.058(8) -0.003(6) -0.005(6) -0.008(5)
F44 0.075(6) 0.058(6) 0.094(7) -0.035(5) 0.000(5) -0.021(5)
C45 0.032(6) 0.026(6) 0.057(8) -0.005(5) 0.003(5) 0.001(5)
F45 0.058(5) 0.063(5) 0.061(5) -0.028(4) 0.019(4) -0.014(4)
N7 0.151(16) 0.028(7) 0.129(14) -0.043(8) -0.097(13) 0.038(9)
C46 0.048(9) 0.090(14) 0.066(10) -0.010(9) 0.002(8) -0.028(9)
C47 0.044(9) 0.047(9) 0.16(2) -0.013(11) -0.003(11) 0.012(7)

loop_
_atom_type_symbol
_atom_type_description
_atom_type_scat_dispersion_real
_atom_type_scat_dispersion_imag
_atom_type_scat_source
C C 0.0033 0.0016 'International Tables Vol C Tables 4.2.6.8 and 6.1.1.4'
H H 0.0000 0.0000 'International Tables Vol C Tables 4.2.6.8 and 6.1.1.4'
N N 0.0061 0.0033 'International Tables Vol C Tables 4.2.6.8 and 6.1.1.4'
F F 0.0171 0.0103 'International Tables Vol C Tables 4.2.6.8 and 6.1.1.4'
Zn Zn 0.2839 1.4301 'International Tables Vol C Tables 4.2.6.8 and 6.1.1.4'
O O 0.0106 0.0060 'International Tables Vol C Tables 4.2.6.8 and 6.1.1.4'

loop_
_geom_angle_atom_site_label_1
_geom_angle_atom_site_label_2
_geom_angle_atom_site_label_3
_geom_angle
_geom_angle_site_symmetry_1
_geom_angle_site_symmetry_3
_geom_angle_publ_flag
C22 Zn1 N6 128.6(4) . . ?
C22 Zn1 O1 116.6(4) . . ?
N6 Zn1 O1 92.3(3) . . ?
C22 Zn1 N1 118.8(4) . . ?
N6 Zn1 N1 98.5(4) . . ?
O1 Zn1 N1 94.4(3) . . ?
C28 Zn2 N2 124.8(4) . . ?
C28 Zn2 O1 120.1(4) . . ?
N2 Zn2 O1 91.5(3) . . ?
C28 Zn2 N3 119.6(4) . . ?
N2 Zn2 N3 98.4(3) . . ?
O1 Zn2 N3 95.6(3) . . ?
C34 Zn3 N4 126.3(4) . . ?
C34 Zn3 O1 116.3(4) . . ?
N4 Zn3 O1 91.4(3) . . ?
C34 Zn3 N5 121.3(4) . . ?
N4 Zn3 N5 98.2(4) . . ?
O1 Zn3 N5 95.9(3) . . ?
C40 Zn4 N6 123.4(4) . . ?
C40 Zn4 N2 114.3(4) . . ?
N6 Zn4 N2 97.2(3) . . ?
C40 Zn4 N4 122.5(4) . . ?
N6 Zn4 N4 96.9(4) . . ?
N2 Zn4 N4 97.0(4) . . ?
Zn2 O1 Zn1 107.2(3) . . ?
Zn2 O1 Zn3 106.5(3) . . ?
Zn1 O1 Zn3 105.6(3) . . ?
C1 N1 N2 110.4(8) . . ?
C1 N1 C7 111.1(9) . . ?
N2 N1 C7 109.1(8) . . ?
C1 N1 Zn1 117.2(6) . . ?
N2 N1 Zn1 100.2(6) . . ?
C7 N1 Zn1 108.1(7) . . ?
N1 N2 Zn2 108.5(6) . . ?
N1 N2 Zn4 115.0(6) . . ?
Zn2 N2 Zn4 102.9(4) . . ?
C6 C1 C2 120.3(11) . . ?
C6 C1 N1 119.9(10) . . ?
C2 C1 N1 119.8(9) . . ?
C3 C2 C1 119.8(11) . . ?
C2 C3 C4 121.9(12) . . ?
C5 C4 C3 116.8(11) . . ?
C4 C5 C6 121.4(12) . . ?
C1 C6 C5 119.8(12) . . ?
N4 N3 C14 110.7(9) . . ?
N4 N3 C8 109.6(9) . . ?
C14 N3 C8 109.9(9) . . ?
N4 N3 Zn2 100.5(6) . . ?
C14 N3 Zn2 108.9(7) . . ?
C8 N3 Zn2 116.9(7) . . ?
N3 N4 Zn3 110.3(7) . . ?
N3 N4 Zn4 113.5(6) . . ?
Zn3 N4 Zn4 103.0(4) . . ?
C13 C8 C9 123.0(12) . . ?
C13 C8 N3 117.8(10) . . ?
C9 C8 N3 119.1(11) . . ?
C8 C9 C10 118.5(13) . . ?
C11 C10 C9 119.8(12) . . ?
C12 C11 C10 118.5(12) . . ?
C11 C12 C13 121.4(13) . . ?
C8 C13 C12 118.7(13) . . ?
C15 N5 C21 109.6(9) . . ?
C15 N5 N6 111.7(9) . . ?
C21 N5 N6 110.6(9) . . ?
C15 N5 Zn3 116.1(7) . . ?
C21 N5 Zn3 108.1(7) . . ?
N6 N5 Zn3 100.4(6) . . ?
N5 N6 Zn1 108.1(6) . . ?
N5 N6 Zn4 114.5(6) . . ?
Zn1 N6 Zn4 103.4(4) . . ?
C20 C15 C16 117.9(13) . . ?
C20 C15 N5 119.8(11) . . ?
C16 C15 N5 122.3(11) . . ?
C17 C16 C15 121.2(14) . . ?
C16 C17 C18 119.7(14) . . ?
C17 C18 C19 119.0(15) . . ?
C20 C19 C18 121.5(17) . . ?
C19 C20 C15 120.7(16) . . ?
C27 C22 C23 114.9(11) . . ?
C27 C22 Zn1 123.9(9) . . ?
C23 C22 Zn1 121.2(9) . . ?
F23 C23 C24 117.5(11) . . ?
F23 C23 C22 118.7(11) . . ?
C24 C23 C22 123.8(12) . . ?
F24 C24 C25 118.3(12) . . ?
F24 C24 C23 123.4(12) . . ?
C25 C24 C23 118.3(12) . . ?
C24 C25 F25 120.0(13) . . ?
C24 C25 C26 121.3(12) . . ?
F25 C25 C26 118.7(13) . . ?
F26 C26 C27 121.3(13) . . ?
F26 C26 C25 121.4(12) . . ?
C27 C26 C25 117.3(12) . . ?
C22 C27 F27 118.9(10) . . ?
C22 C27 C26 124.3(12) . . ?
F27 C27 C26 116.8(11) . . ?
C29 C28 C33 113.7(11) . . ?
C29 C28 Zn2 123.0(9) . . ?
C33 C28 Zn2 122.5(9) . . ?
F29 C29 C28 119.4(11) . . ?
F29 C29 C30 115.4(11) . . ?
C28 C29 C30 125.1(12) . . ?
C29 C30 F30 123.8(11) . . ?
C29 C30 C31 117.9(10) . . ?
F30 C30 C31 118.3(10) . . ?
F31 C31 C32 119.9(11) . . ?
F31 C31 C30 119.5(11) . . ?
C32 C31 C30 120.6(10) . . ?
F32 C32 C31 121.3(11) . . ?
F32 C32 C33 121.0(11) . . ?
C31 C32 C33 117.7(11) . . ?
F33 C33 C28 117.9(11) . . ?
F33 C33 C32 117.1(11) . . ?
C28 C33 C32 125.0(11) . . ?
C35 C34 C39 114.3(11) . . ?
C35 C34 Zn3 122.0(9) . . ?
C39 C34 Zn3 123.3(9) . . ?
C34 C35 F35 118.4(10) . . ?
C34 C35 C36 125.6(12) . . ?
F35 C35 C36 116.0(12) . . ?
F36 C36 C35 123.0(13) . . ?
F36 C36 C37 119.5(11) . . ?
C35 C36 C37 117.5(12) . . ?
F37 C37 C38 119.4(12) . . ?
F37 C37 C36 120.1(12) . . ?
C38 C37 C36 120.5(11) . . ?
F38 C38 C37 120.8(10) . . ?
F38 C38 C39 120.3(12) . . ?
C37 C38 C39 118.9(12) . . ?
F39 C39 C34 119.0(10) . . ?
F39 C39 C38 117.9(11) . . ?
C34 C39 C38 123.1(12) . . ?
C41 C40 C45 114.1(11) . . ?
C41 C40 Zn4 123.6(9) . . ?
C45 C40 Zn4 122.3(9) . . ?
C40 C41 F41 120.7(11) . . ?
C40 C41 C42 124.0(13) . . ?
F41 C41 C42 115.2(12) . . ?
C43 C42 F42 121.0(13) . . ?
C43 C42 C41 119.5(13) . . ?
F42 C42 C41 119.5(13) . . ?
C42 C43 F43 122.1(14) . . ?
C42 C43 C44 118.9(12) . . ?
F43 C43 C44 118.9(14) . . ?
F44 C44 C45 123.1(13) . . ?
F44 C44 C43 118.2(12) . . ?
C45 C44 C43 118.6(13) . . ?
C40 C45 C44 124.9(12) . . ?
C40 C45 F45 120.2(10) . . ?
C44 C45 F45 114.9(11) . . ?
N7 C46 C47 171(2) . . ?

loop_
_geom_bond_atom_site_label_1
_geom_bond_atom_site_label_2
_geom_bond_distance
_geom_bond_site_symmetry_2
_geom_bond_publ_flag
Zn1 C22 1.989(12) . ?
Zn1 N6 2.007(9) . ?
Zn1 O1 2.061(7) . ?
Zn1 N1 2.131(9) . ?
Zn2 C28 1.983(12) . ?
Zn2 N2 2.010(9) . ?
Zn2 O1 2.059(8) . ?
Zn2 N3 2.120(10) . ?
Zn3 C34 2.000(11) . ?
Zn3 N4 2.007(10) . ?
Zn3 O1 2.062(7) . ?
Zn3 N5 2.125(10) . ?
Zn4 C40 2.011(12) . ?
Zn4 N6 2.059(10) . ?
Zn4 N2 2.067(9) . ?
Zn4 N4 2.085(10) . ?
N1 C1 1.462(14) . ?
N1 N2 1.482(12) . ?
N1 C7 1.490(14) . ?
C1 C6 1.362(16) . ?
C1 C2 1.379(15) . ?
C2 C3 1.366(16) . ?
C3 C4 1.403(17) . ?
C4 C5 1.385(17) . ?
C5 C6 1.394(17) . ?
N3 N4 1.459(13) . ?
N3 C14 1.491(14) . ?
N3 C8 1.500(14) . ?
C8 C13 1.353(17) . ?
C8 C9 1.355(17) . ?
C9 C10 1.409(19) . ?
C10 C11 1.404(19) . ?
C11 C12 1.377(18) . ?
C12 C13 1.385(18) . ?
N5 C15 1.466(16) . ?
N5 C21 1.479(15) . ?
N5 N6 1.484(12) . ?
C15 C20 1.37(2) . ?
C15 C16 1.404(17) . ?
C16 C17 1.362(19) . ?
C17 C18 1.37(2) . ?
C18 C19 1.38(2) . ?
C19 C20 1.35(2) . ?
C22 C27 1.349(16) . ?
C22 C23 1.402(17) . ?
C23 F23 1.338(14) . ?
C23 C24 1.360(18) . ?
C24 F24 1.350(14) . ?
C24 C25 1.355(19) . ?
C25 F25 1.359(15) . ?
C25 C26 1.389(19) . ?
C26 F26 1.371(15) . ?
C26 C27 1.383(17) . ?
C27 F27 1.359(14) . ?
C28 C29 1.368(17) . ?
C28 C33 1.376(17) . ?
C29 F29 1.363(14) . ?
C29 C30 1.373(17) . ?
C30 F30 1.375(13) . ?
C30 C31 1.382(17) . ?
C31 F31 1.355(13) . ?
C31 C32 1.367(17) . ?
C32 F32 1.348(14) . ?
C32 C33 1.382(17) . ?
C33 F33 1.367(13) . ?
C34 C35 1.356(17) . ?
C34 C39 1.384(16) . ?
C35 F35 1.373(15) . ?
C35 C36 1.374(17) . ?
C36 F36 1.335(14) . ?
C36 C37 1.385(18) . ?
C37 F37 1.352(13) . ?
C37 C38 1.354(18) . ?
C38 F38 1.349(14) . ?
C38 C39 1.395(16) . ?
C39 F39 1.352(14) . ?
C40 C41 1.336(17) . ?
C40 C45 1.367(17) . ?
C41 F41 1.361(15) . ?
C41 C42 1.410(17) . ?
C42 C43 1.33(2) . ?
C42 F42 1.339(16) . ?
C43 F43 1.355(14) . ?
C43 C44 1.38(2) . ?
C44 F44 1.342(15) . ?
C44 C45 1.371(17) . ?
C45 F45 1.376(15) . ?
N7 C46 1.11(2) . ?
C46 C47 1.53(3) . ?

loop_
_geom_hbond_atom_site_label_D
_geom_hbond_atom_site_label_H
_geom_hbond_atom_site_label_A
_geom_hbond_distance_DH
_geom_hbond_distance_HA
_geom_hbond_distance_DA
_geom_hbond_angle_DHA
_geom_hbond_site_symmetry_A
O1 H1 F39 1.00 2.42 3.094(10) 123.8 .
O1 H1 F27 1.00 2.50 3.113(11) 119.1 .
O1 H1 F29 1.00 2.59 3.228(11) 122.0 .
N2 H2 F45 0.93 2.43 3.103(11) 128.9 .
N4 H4 N7 0.93 2.25 3.16(2) 166.5 .
N6 H6 F24 0.93 2.40 3.318(12) 170.9 3_767

loop_
_geom_torsion_atom_site_label_1
_geom_torsion_atom_site_label_2
_geom_torsion_atom_site_label_3
_geom_torsion_atom_site_label_4
_geom_torsion
_geom_torsion_site_symmetry_1
_geom_torsion_site_symmetry_2
_geom_torsion_site_symmetry_3
_geom_torsion_site_symmetry_4
_geom_torsion_publ_flag
C28 Zn2 O1 Zn1 -112.8(4) . . . . ?
N2 Zn2 O1 Zn1 19.5(4) . . . . ?
N3 Zn2 O1 Zn1 118.1(4) . . . . ?
C28 Zn2 O1 Zn3 134.5(4) . . . . ?
N2 Zn2 O1 Zn3 -93.1(3) . . . . ?
N3 Zn2 O1 Zn3 5.4(4) . . . . ?
C22 Zn1 O1 Zn2 132.8(4) . . . . ?
N6 Zn1 O1 Zn2 -91.3(4) . . . . ?
N1 Zn1 O1 Zn2 7.4(4) . . . . ?
C22 Zn1 O1 Zn3 -114.0(4) . . . . ?
N6 Zn1 O1 Zn3 21.9(4) . . . . ?
N1 Zn1 O1 Zn3 120.7(4) . . . . ?
C34 Zn3 O1 Zn2 -112.1(4) . . . . ?
N4 Zn3 O1 Zn2 20.2(4) . . . . ?
N5 Zn3 O1 Zn2 118.6(4) . . . . ?
C34 Zn3 O1 Zn1 134.1(4) . . . . ?
N4 Zn3 O1 Zn1 -93.6(4) . . . . ?
N5 Zn3 O1 Zn1 4.9(4) . . . . ?
C22 Zn1 N1 C1 -47.5(9) . . . . ?
N6 Zn1 N1 C1 169.2(7) . . . . ?
O1 Zn1 N1 C1 76.2(7) . . . . ?
C22 Zn1 N1 N2 -166.9(6) . . . . ?
N6 Zn1 N1 N2 49.8(6) . . . . ?
O1 Zn1 N1 N2 -43.2(6) . . . . ?
C22 Zn1 N1 C7 79.0(8) . . . . ?
N6 Zn1 N1 C7 -64.3(8) . . . . ?
O1 Zn1 N1 C7 -157.4(7) . . . . ?
C1 N1 N2 Zn2 -58.4(8) . . . . ?
C7 N1 N2 Zn2 179.2(7) . . . . ?
Zn1 N1 N2 Zn2 65.9(6) . . . . ?
C1 N1 N2 Zn4 -172.8(6) . . . . ?
C7 N1 N2 Zn4 64.7(9) . . . . ?
Zn1 N1 N2 Zn4 -48.6(6) . . . . ?
C28 Zn2 N2 N1 72.0(8) . . . . ?
O1 Zn2 N2 N1 -56.9(6) . . . . ?
N3 Zn2 N2 N1 -152.8(6) . . . . ?
C28 Zn2 N2 Zn4 -165.8(4) . . . . ?
O1 Zn2 N2 Zn4 65.3(4) . . . . ?
N3 Zn2 N2 Zn4 -30.6(4) . . . . ?
C40 Zn4 N2 N1 -103.6(7) . . . . ?
N6 Zn4 N2 N1 28.0(7) . . . . ?
N4 Zn4 N2 N1 125.9(6) . . . . ?
C40 Zn4 N2 Zn2 138.7(4) . . . . ?
N6 Zn4 N2 Zn2 -89.7(4) . . . . ?
N4 Zn4 N2 Zn2 8.2(4) . . . . ?
N2 N1 C1 C6 -61.6(13) . . . . ?
C7 N1 C1 C6 59.7(14) . . . . ?
Zn1 N1 C1 C6 -175.4(10) . . . . ?
N2 N1 C1 C2 116.5(11) . . . . ?
C7 N1 C1 C2 -122.2(11) . . . . ?
Zn1 N1 C1 C2 2.7(13) . . . . ?
C6 C1 C2 C3 0.3(18) . . . . ?
N1 C1 C2 C3 -177.8(10) . . . . ?
C1 C2 C3 C4 0.3(18) . . . . ?
C2 C3 C4 C5 -1.6(18) . . . . ?
C3 C4 C5 C6 2.4(19) . . . . ?
C2 C1 C6 C5 0(2) . . . . ?
N1 C1 C6 C5 178.6(11) . . . . ?
C4 C5 C6 C1 -2(2) . . . . ?
C28 Zn2 N3 N4 -169.9(6) . . . . ?
N2 Zn2 N3 N4 51.9(6) . . . . ?
O1 Zn2 N3 N4 -40.5(6) . . . . ?
C28 Zn2 N3 C14 73.7(8) . . . . ?
N2 Zn2 N3 C14 -64.5(8) . . . . ?
O1 Zn2 N3 C14 -156.8(7) . . . . ?
C28 Zn2 N3 C8 -51.5(9) . . . . ?
N2 Zn2 N3 C8 170.3(8) . . . . ?
O1 Zn2 N3 C8 78.0(8) . . . . ?
C14 N3 N4 Zn3 178.9(7) . . . . ?
C8 N3 N4 Zn3 -59.8(9) . . . . ?
Zn2 N3 N4 Zn3 63.9(6) . . . . ?
C14 N3 N4 Zn4 63.9(10) . . . . ?
C8 N3 N4 Zn4 -174.7(6) . . . . ?
Zn2 N3 N4 Zn4 -51.1(7) . . . . ?
C34 Zn3 N4 N3 68.0(8) . . . . ?
O1 Zn3 N4 N3 -56.6(7) . . . . ?
N5 Zn3 N4 N3 -152.7(7) . . . . ?
C34 Zn3 N4 Zn4 -170.6(4) . . . . ?
O1 Zn3 N4 Zn4 64.8(4) . . . . ?
N5 Zn3 N4 Zn4 -31.3(4) . . . . ?
C40 Zn4 N4 N3 -94.4(8) . . . . ?
N6 Zn4 N4 N3 128.5(7) . . . . ?
N2 Zn4 N4 N3 30.4(7) . . . . ?
C40 Zn4 N4 Zn3 146.4(5) . . . . ?
N6 Zn4 N4 Zn3 9.3(4) . . . . ?
N2 Zn4 N4 Zn3 -88.8(4) . . . . ?
N4 N3 C8 C13 112.2(12) . . . . ?
C14 N3 C8 C13 -126.0(11) . . . . ?
Zn2 N3 C8 C13 -1.3(14) . . . . ?
N4 N3 C8 C9 -65.4(14) . . . . ?
C14 N3 C8 C9 56.4(15) . . . . ?
Zn2 N3 C8 C9 -178.9(10) . . . . ?
C13 C8 C9 C10 0(2) . . . . ?
N3 C8 C9 C10 177.4(13) . . . . ?
C8 C9 C10 C11 -3(3) . . . . ?
C9 C10 C11 C12 2(2) . . . . ?
C10 C11 C12 C13 1(2) . . . . ?
C9 C8 C13 C12 3(2) . . . . ?
N3 C8 C13 C12 -174.2(11) . . . . ?
C11 C12 C13 C8 -4(2) . . . . ?
C34 Zn3 N5 C15 -46.4(9) . . . . ?
N4 Zn3 N5 C15 171.6(7) . . . . ?
O1 Zn3 N5 C15 79.3(8) . . . . ?
C34 Zn3 N5 C21 77.2(8) . . . . ?
N4 Zn3 N5 C21 -64.9(8) . . . . ?
O1 Zn3 N5 C21 -157.2(7) . . . . ?
C34 Zn3 N5 N6 -166.9(6) . . . . ?
N4 Zn3 N5 N6 51.1(6) . . . . ?
O1 Zn3 N5 N6 -41.3(6) . . . . ?
C15 N5 N6 Zn1 -59.0(10) . . . . ?
C21 N5 N6 Zn1 178.6(7) . . . . ?
Zn3 N5 N6 Zn1 64.6(6) . . . . ?
C15 N5 N6 Zn4 -173.6(7) . . . . ?
C21 N5 N6 Zn4 64.0(10) . . . . ?
Zn3 N5 N6 Zn4 -50.0(7) . . . . ?
C22 Zn1 N6 N5 69.2(8) . . . . ?
O1 Zn1 N6 N5 -58.0(7) . . . . ?
N1 Zn1 N6 N5 -152.8(7) . . . . ?
C22 Zn1 N6 Zn4 -169.0(4) . . . . ?
O1 Zn1 N6 Zn4 63.8(4) . . . . ?
N1 Zn1 N6 Zn4 -31.0(4) . . . . ?
C40 Zn4 N6 N5 -107.8(7) . . . . ?
N2 Zn4 N6 N5 126.8(7) . . . . ?
N4 Zn4 N6 N5 28.8(7) . . . . ?
C40 Zn4 N6 Zn1 134.9(4) . . . . ?
N2 Zn4 N6 Zn1 9.4(4) . . . . ?
N4 Zn4 N6 Zn1 -88.5(4) . . . . ?
C21 N5 C15 C20 -93.9(18) . . . . ?
N6 N5 C15 C20 143.2(16) . . . . ?
Zn3 N5 C15 C20 28.9(19) . . . . ?
C21 N5 C15 C16 86.1(14) . . . . ?
N6 N5 C15 C16 -36.9(15) . . . . ?
Zn3 N5 C15 C16 -151.2(11) . . . . ?
C20 C15 C16 C17 -1(2) . . . . ?
N5 C15 C16 C17 179.1(13) . . . . ?
C15 C16 C17 C18 2(3) . . . . ?
C16 C17 C18 C19 -1(3) . . . . ?
C17 C18 C19 C20 -2(5) . . . . ?
C18 C19 C20 C15 3(5) . . . . ?
C16 C15 C20 C19 -1(4) . . . . ?
N5 C15 C20 C19 178(2) . . . . ?
N6 Zn1 C22 C27 -103.4(11) . . . . ?
O1 Zn1 C22 C27 13.8(12) . . . . ?
N1 Zn1 C22 C27 125.7(10) . . . . ?
N6 Zn1 C22 C23 72.6(11) . . . . ?
O1 Zn1 C22 C23 -170.2(9) . . . . ?
N1 Zn1 C22 C23 -58.3(11) . . . . ?
C27 C22 C23 F23 -179.7(11) . . . . ?
Zn1 C22 C23 F23 3.9(16) . . . . ?
C27 C22 C23 C24 -1.9(18) . . . . ?
Zn1 C22 C23 C24 -178.3(10) . . . . ?
F23 C23 C24 F24 0.1(19) . . . . ?
C22 C23 C24 F24 -177.7(12) . . . . ?
F23 C23 C24 C25 178.5(12) . . . . ?
C22 C23 C24 C25 1(2) . . . . ?
F24 C24 C25 F25 0(2) . . . . ?
C23 C24 C25 F25 -178.4(12) . . . . ?
F24 C24 C25 C26 179.4(12) . . . . ?
C23 C24 C25 C26 1(2) . . . . ?
C24 C25 C26 F26 -180.0(13) . . . . ?
F25 C25 C26 F26 -1(2) . . . . ?
C24 C25 C26 C27 -1(2) . . . . ?
F25 C25 C26 C27 178.2(12) . . . . ?
C23 C22 C27 F27 -178.5(11) . . . . ?
Zn1 C22 C27 F27 -2.3(17) . . . . ?
C23 C22 C27 C26 1.6(19) . . . . ?
Zn1 C22 C27 C26 177.9(10) . . . . ?
F26 C26 C27 C22 178.6(12) . . . . ?
C25 C26 C27 C22 0(2) . . . . ?
F26 C26 C27 F27 -1.2(19) . . . . ?
C25 C26 C27 F27 180.0(12) . . . . ?
N2 Zn2 C28 C29 -121.5(10) . . . . ?
O1 Zn2 C28 C29 -5.5(11) . . . . ?
N3 Zn2 C28 C29 111.8(10) . . . . ?
N2 Zn2 C28 C33 47.9(11) . . . . ?
O1 Zn2 C28 C33 163.9(8) . . . . ?
N3 Zn2 C28 C33 -78.8(10) . . . . ?
C33 C28 C29 F29 177.8(10) . . . . ?
Zn2 C28 C29 F29 -11.9(16) . . . . ?
C33 C28 C29 C30 1.8(18) . . . . ?
Zn2 C28 C29 C30 172.0(10) . . . . ?
F29 C29 C30 F30 3.7(17) . . . . ?
C28 C29 C30 F30 179.9(11) . . . . ?
F29 C29 C30 C31 -178.2(10) . . . . ?
C28 C29 C30 C31 -2.0(19) . . . . ?
C29 C30 C31 F31 -179.4(10) . . . . ?
F30 C30 C31 F31 -1.2(16) . . . . ?
C29 C30 C31 C32 0.5(17) . . . . ?
F30 C30 C31 C32 178.7(11) . . . . ?
F31 C31 C32 F32 0.6(17) . . . . ?
C30 C31 C32 F32 -179.2(11) . . . . ?
F31 C31 C32 C33 -179.0(10) . . . . ?
C30 C31 C32 C33 1.1(17) . . . . ?
C29 C28 C33 F33 177.2(10) . . . . ?
Zn2 C28 C33 F33 6.9(15) . . . . ?
C29 C28 C33 C32 0.0(17) . . . . ?
Zn2 C28 C33 C32 -170.3(10) . . . . ?
F32 C32 C33 F33 1.7(17) . . . . ?
C31 C32 C33 F33 -178.6(10) . . . . ?
F32 C32 C33 C28 179.0(11) . . . . ?
C31 C32 C33 C28 -1.4(19) . . . . ?
N4 Zn3 C34 C35 61.8(12) . . . . ?
O1 Zn3 C34 C35 175.3(10) . . . . ?
N5 Zn3 C34 C35 -69.0(11) . . . . ?
N4 Zn3 C34 C39 -110.9(10) . . . . ?
O1 Zn3 C34 C39 2.5(12) . . . . ?
N5 Zn3 C34 C39 118.2(10) . . . . ?
C39 C34 C35 F35 -178.7(11) . . . . ?
Zn3 C34 C35 F35 7.9(17) . . . . ?
C39 C34 C35 C36 4(2) . . . . ?
Zn3 C34 C35 C36 -169.6(11) . . . . ?
C34 C35 C36 F36 178.4(12) . . . . ?
F35 C35 C36 F36 1(2) . . . . ?
C34 C35 C36 C37 -4(2) . . . . ?
F35 C35 C36 C37 178.7(11) . . . . ?
F36 C36 C37 F37 -1(2) . . . . ?
C35 C36 C37 F37 -178.9(12) . . . . ?
F36 C36 C37 C38 179.2(12) . . . . ?
C35 C36 C37 C38 1(2) . . . . ?
F37 C37 C38 F38 1(2) . . . . ?
C36 C37 C38 F38 -179.1(12) . . . . ?
F37 C37 C38 C39 -179.1(12) . . . . ?
C36 C37 C38 C39 1(2) . . . . ?
C35 C34 C39 F39 179.9(11) . . . . ?
Zn3 C34 C39 F39 -6.8(16) . . . . ?
C35 C34 C39 C38 -1.5(19) . . . . ?
Zn3 C34 C39 C38 171.8(10) . . . . ?
F38 C38 C39 F39 -2.1(18) . . . . ?
C37 C38 C39 F39 178.0(11) . . . . ?
F38 C38 C39 C34 179.3(11) . . . . ?
C37 C38 C39 C34 -1(2) . . . . ?
N6 Zn4 C40 C41 42.4(12) . . . . ?
N2 Zn4 C40 C41 159.9(10) . . . . ?
N4 Zn4 C40 C41 -83.7(11) . . . . ?
N6 Zn4 C40 C45 -139.6(9) . . . . ?
N2 Zn4 C40 C45 -22.1(11) . . . . ?
N4 Zn4 C40 C45 94.4(10) . . . . ?
C45 C40 C41 F41 179.8(12) . . . . ?
Zn4 C40 C41 F41 -2.0(18) . . . . ?
C45 C40 C41 C42 0(2) . . . . ?
Zn4 C40 C41 C42 178.5(11) . . . . ?
C40 C41 C42 C43 -1(2) . . . . ?
F41 C41 C42 C43 179.3(14) . . . . ?
C40 C41 C42 F42 -177.9(14) . . . . ?
F41 C41 C42 F42 3(2) . . . . ?
F42 C42 C43 F43 -5(2) . . . . ?
C41 C42 C43 F43 178.3(13) . . . . ?
F42 C42 C43 C44 178.6(14) . . . . ?
C41 C42 C43 C44 2(2) . . . . ?
C42 C43 C44 F44 -179.2(14) . . . . ?
F43 C43 C44 F44 4(2) . . . . ?
C42 C43 C44 C45 -2(2) . . . . ?
F43 C43 C44 C45 -178.4(12) . . . . ?
C41 C40 C45 C44 -0.2(18) . . . . ?
Zn4 C40 C45 C44 -178.5(10) . . . . ?
C41 C40 C45 F45 178.5(11) . . . . ?
Zn4 C40 C45 F45 0.3(16) . . . . ?
F44 C44 C45 C40 178.3(12) . . . . ?
C43 C44 C45 C40 1(2) . . . . ?
F44 C44 C45 F45 -0.5(19) . . . . ?
C43 C44 C45 F45 -177.8(12) . . . . ?
